data_7032435
loop_
_publ_author_name
'Garc\'ia-Rodr\'iguez, Ra\'ul'
'Bullock, Thomas H.'
'McPartlin, Mary'
'Wright, Dominic S.'

_publ_section_title
;
 Synthesis and structures of tris(2-pyridyl)aluminate sandwich compounds
 [{RAl(2-py')2}2M] (py' = 2-pyridyl, M = Ca, Mn, Fe).
;
_journal_issue 37
_journal_name_full 'Dalton transactions (Cambridge, England : 2003)'
_journal_page_first 14045
_journal_page_last 14053
_journal_paper_doi 10.1039/c4dt00951g
_journal_volume 43
_journal_year 2014
_chemical_formula_moiety 'C38 H42 Al2 Ca N6'
_chemical_formula_sum 'C38 H42 Al2 Ca N6'
_chemical_formula_weight 676.82
_chemical_name_systematic
; 
 ? 
;
_space_group_IT_number 14
_symmetry_cell_setting monoclinic
_symmetry_space_group_name_Hall '-P 2yn'
_symmetry_space_group_name_H-M 'P 1 21/n 1'
_atom_sites_solution_hydrogens geom
_atom_sites_solution_primary direct
_atom_sites_solution_secondary difmap
_audit_creation_method SHELXL-97
_cell_angle_alpha 90.00
_cell_angle_beta 102.983(3)
_cell_angle_gamma 90.00
_cell_formula_units_Z 2
_cell_length_a 10.2800(8)
_cell_length_b 10.297(1)
_cell_length_c 18.271(2)
_cell_measurement_reflns_used 122487
_cell_measurement_temperature 180(2)
_cell_measurement_theta_max 32.03
_cell_measurement_theta_min 1.02
_cell_volume 1884.6(3)
_computing_cell_refinement 'HKL Scalepack (Otwinowski & Minor 1997)'
_computing_data_collection 'Collect (Nonius B.V. 1998)'
_computing_data_reduction
;
 HKL Denzo and Scalepack (Otwinowski & Minor 1997)
;
_computing_publication_material 'SHELXL-97 (Sheldrick 1997)'
_computing_structure_refinement 'SHELXL-97 (Sheldrick 1997)'
_computing_structure_solution 'SIR-92 (Altomare et al. 1994)'
_diffrn_ambient_temperature 180(2)
_diffrn_measured_fraction_theta_full 0.817
_diffrn_measured_fraction_theta_max 0.817
_diffrn_measurement_device_type 'Nonius Kappa CCD'
_diffrn_measurement_method 'Thin slice \w and \f scans'
_diffrn_radiation_source 'fine-focus sealed tube'
_diffrn_radiation_type MoK\a
_diffrn_radiation_wavelength 0.71073
_diffrn_reflns_av_R_equivalents 0.0306
_diffrn_reflns_av_sigmaI/netI 0.0500
_diffrn_reflns_limit_h_max 15
_diffrn_reflns_limit_h_min -15
_diffrn_reflns_limit_k_max 13
_diffrn_reflns_limit_k_min -10
_diffrn_reflns_limit_l_max 27
_diffrn_reflns_limit_l_min -18
_diffrn_reflns_number 9723
_diffrn_reflns_theta_full 32.25
_diffrn_reflns_theta_max 32.25
_diffrn_reflns_theta_min 3.58
_exptl_absorpt_coefficient_mu 0.247
_exptl_absorpt_correction_T_max 0.982
_exptl_absorpt_correction_T_min 0.887
_exptl_absorpt_correction_type multi-scan
_exptl_absorpt_process_details
;
multi-scan from symmetry-related measurements 
 Sortav (Blessing 1995)
;
_exptl_crystal_colour colourless
_exptl_crystal_density_diffrn 1.193
_exptl_crystal_density_method 'not measured'
_exptl_crystal_description block
_exptl_crystal_F_000 716
_exptl_crystal_size_max 0.23
_exptl_crystal_size_mid 0.21
_exptl_crystal_size_min 0.18
_refine_diff_density_max 0.337
_refine_diff_density_min -0.390
_refine_diff_density_rms 0.057
_refine_ls_extinction_method none
_refine_ls_goodness_of_fit_ref 1.087
_refine_ls_hydrogen_treatment constr
_refine_ls_matrix_type full
_refine_ls_number_parameters 214
_refine_ls_number_reflns 5475
_refine_ls_number_restraints 0
_refine_ls_restrained_S_all 1.087
_refine_ls_R_factor_all 0.0774
_refine_ls_R_factor_gt 0.0508
_refine_ls_shift/su_max 0.001
_refine_ls_shift/su_mean 0.000
_refine_ls_structure_factor_coef Fsqd
_refine_ls_weighting_details 'calc w=1/[\s^2^(Fo^2^)+(0.0501P)^2^+0.9673P] where P=(Fo^2^+2Fc^2^)/3'
_refine_ls_weighting_scheme calc
_refine_ls_wR_factor_gt 0.1242
_refine_ls_wR_factor_ref 0.1382
_reflns_number_gt 4059
_reflns_number_total 5475
_reflns_threshold_expression >2sigma(I)
_cod_duplicate_entry 7031963
_cod_data_source_file c4dt00951g2.cif
_cod_data_source_block dw0861
_cod_original_sg_symbol_H-M P2(1)/n
_cod_database_code 7032435

loop_
_symmetry_equiv_pos_as_xyz
'x, y, z'
'-x+1/2, y+1/2, -z+1/2'
'-x, -y, -z'
'x-1/2, -y-1/2, z-1/2'

loop_
_atom_site_label
_atom_site_type_symbol
_atom_site_fract_x
_atom_site_fract_y
_atom_site_fract_z
_atom_site_U_iso_or_equiv
_atom_site_adp_type
_atom_site_occupancy
_atom_site_symmetry_multiplicity
_atom_site_calc_flag
_atom_site_refinement_flags
Ca1 Ca 1.0000 0.0000 1.0000 0.02429(12) Uani 1 2 d S
Al1 Al 0.75257(6) -0.20237(5) 0.88315(3) 0.02813(14) Uani 1 1 d .
N1 N 0.99818(16) -0.06822(17) 0.86952(9) 0.0328(4) Uani 1 1 d .
N2 N 0.94111(16) -0.22593(15) 1.02757(9) 0.0310(3) Uani 1 1 d .
N3 N 0.75941(15) 0.04837(16) 0.96051(9) 0.0313(3) Uani 1 1 d .
C21 C 0.84543(18) -0.29265(18) 0.97818(10) 0.0277(4) Uani 1 1 d .
C11 C 0.90039(19) -0.14843(18) 0.83181(10) 0.0295(4) Uani 1 1 d .
C32 C 0.53989(19) -0.0044(2) 0.89819(11) 0.0333(4) Uani 1 1 d .
H32 H 0.4787 -0.0619 0.8674 0.040 Uiso 1 1 calc R
C31 C 0.67533(18) -0.03684(18) 0.91637(10) 0.0286(4) Uani 1 1 d .
C35 C 0.71097(19) 0.15841(19) 0.98440(11) 0.0342(4) Uani 1 1 d .
H35 H 0.7729 0.2154 1.0151 0.041 Uiso 1 1 calc R
C25 C 1.00676(19) -0.28427(19) 1.09050(10) 0.0325(4) Uani 1 1 d .
H25 H 1.0727 -0.2351 1.1239 0.039 Uiso 1 1 calc R
C34 C 0.57829(19) 0.19449(19) 0.96768(11) 0.0317(4) Uani 1 1 d .
C24 C 0.98574(19) -0.41087(19) 1.11062(10) 0.0301(4) Uani 1 1 d .
C15 C 1.0975(2) -0.0300(2) 0.83669(11) 0.0393(5) Uani 1 1 d .
H15 H 1.1632 0.0270 0.8644 0.047 Uiso 1 1 calc R
C22 C 0.82017(19) -0.42143(19) 0.99671(11) 0.0316(4) Uani 1 1 d .
H22 H 0.7535 -0.4696 0.9632 0.038 Uiso 1 1 calc R
C26 C 1.0665(2) -0.4713(2) 1.18089(12) 0.0414(5) Uani 1 1 d .
H26A H 1.1299 -0.4073 1.2081 0.062 Uiso 1 1 calc R
H26B H 1.1156 -0.5461 1.1678 0.062 Uiso 1 1 calc R
H26C H 1.0069 -0.4999 1.2127 0.062 Uiso 1 1 calc R
C12 C 0.9104(2) -0.1897(2) 0.75968(10) 0.0357(4) Uani 1 1 d .
H12 H 0.8442 -0.2464 0.7322 0.043 Uiso 1 1 calc R
C1 C 0.6148(2) -0.3126(2) 0.82034(12) 0.0403(5) Uani 1 1 d .
H1A H 0.5721 -0.2652 0.7748 0.061 Uiso 1 1 calc R
H1B H 0.5475 -0.3356 0.8485 0.061 Uiso 1 1 calc R
H1C H 0.6562 -0.3919 0.8065 0.061 Uiso 1 1 calc R
C14 C 1.1110(2) -0.0673(2) 0.76582(11) 0.0418(5) Uani 1 1 d .
C36 C 0.5320(2) 0.3190(2) 0.99728(14) 0.0458(5) Uani 1 1 d .
H36A H 0.6092 0.3654 1.0272 0.069 Uiso 1 1 calc R
H36B H 0.4691 0.2988 1.0288 0.069 Uiso 1 1 calc R
H36C H 0.4878 0.3736 0.9551 0.069 Uiso 1 1 calc R
C33 C 0.49172(19) 0.1091(2) 0.92360(11) 0.0358(4) Uani 1 1 d .
H33 H 0.3989 0.1277 0.9105 0.043 Uiso 1 1 calc R
C23 C 0.8886(2) -0.47987(19) 1.06163(11) 0.0332(4) Uani 1 1 d .
H23 H 0.8692 -0.5669 1.0726 0.040 Uiso 1 1 calc R
C13 C 1.0143(2) -0.1499(2) 0.72740(11) 0.0417(5) Uani 1 1 d .
H13 H 1.0184 -0.1799 0.6788 0.050 Uiso 1 1 calc R
C16 C 1.2234(3) -0.0162(4) 0.73217(15) 0.0667(8) Uani 1 1 d .
H16A H 1.2809 0.0412 0.7684 0.100 Uiso 1 1 calc R
H16B H 1.1857 0.0324 0.6862 0.100 Uiso 1 1 calc R
H16C H 1.2762 -0.0893 0.7202 0.100 Uiso 1 1 calc R

loop_
_atom_site_aniso_label
_atom_site_aniso_U_11
_atom_site_aniso_U_22
_atom_site_aniso_U_33
_atom_site_aniso_U_23
_atom_site_aniso_U_13
_atom_site_aniso_U_12
Ca1 0.0235(2) 0.0226(3) 0.0255(2) -0.00247(18) 0.00284(16) -0.00260(18)
Al1 0.0286(3) 0.0247(3) 0.0285(3) -0.0026(2) 0.0010(2) -0.0025(2)
N1 0.0319(8) 0.0380(10) 0.0286(7) -0.0035(6) 0.0072(6) -0.0023(7)
N2 0.0330(8) 0.0260(9) 0.0315(7) 0.0006(6) 0.0022(6) -0.0029(6)
N3 0.0260(8) 0.0292(9) 0.0367(8) -0.0053(6) 0.0029(6) 0.0009(6)
C21 0.0260(8) 0.0274(10) 0.0301(8) -0.0016(7) 0.0069(6) -0.0004(7)
C11 0.0337(9) 0.0256(10) 0.0276(8) 0.0005(7) 0.0036(7) 0.0030(7)
C32 0.0277(9) 0.0341(11) 0.0350(9) 0.0018(8) 0.0002(7) -0.0024(7)
C31 0.0288(9) 0.0276(10) 0.0282(8) 0.0008(7) 0.0039(7) -0.0004(7)
C35 0.0301(9) 0.0306(11) 0.0411(10) -0.0063(8) 0.0059(8) -0.0018(7)
C25 0.0328(10) 0.0299(11) 0.0318(9) -0.0002(7) 0.0008(7) -0.0029(7)
C34 0.0305(9) 0.0293(10) 0.0369(9) 0.0026(7) 0.0109(7) 0.0026(7)
C24 0.0332(9) 0.0280(10) 0.0299(8) 0.0016(7) 0.0091(7) 0.0033(7)
C15 0.0331(10) 0.0515(14) 0.0330(9) -0.0006(9) 0.0064(8) -0.0051(9)
C22 0.0307(9) 0.0287(10) 0.0349(9) -0.0028(7) 0.0063(7) -0.0042(7)
C26 0.0473(12) 0.0362(12) 0.0381(10) 0.0072(8) 0.0038(9) 0.0042(9)
C12 0.0462(12) 0.0292(11) 0.0289(9) -0.0036(7) 0.0024(8) 0.0019(8)
C1 0.0389(11) 0.0357(12) 0.0413(11) -0.0066(9) -0.0019(8) -0.0056(9)
C14 0.0356(11) 0.0579(15) 0.0332(10) 0.0060(9) 0.0105(8) 0.0101(10)
C36 0.0397(12) 0.0389(13) 0.0617(14) -0.0046(10) 0.0172(10) 0.0061(9)
C33 0.0256(9) 0.0370(11) 0.0436(10) 0.0066(8) 0.0055(8) 0.0035(8)
C23 0.0384(10) 0.0244(10) 0.0381(10) 0.0025(7) 0.0115(8) -0.0013(7)
C13 0.0513(13) 0.0479(13) 0.0274(9) -0.0026(8) 0.0121(8) 0.0103(10)
C16 0.0444(14) 0.115(3) 0.0455(13) 0.0075(15) 0.0203(11) -0.0045(15)

loop_
_atom_type_symbol
_atom_type_description
_atom_type_scat_dispersion_real
_atom_type_scat_dispersion_imag
_atom_type_scat_source
C C 0.0033 0.0016 'International Tables Vol C Tables 4.2.6.8 and 6.1.1.4'
H H 0.0000 0.0000 'International Tables Vol C Tables 4.2.6.8 and 6.1.1.4'
Al Al 0.0645 0.0514 'International Tables Vol C Tables 4.2.6.8 and 6.1.1.4'
N N 0.0061 0.0033 'International Tables Vol C Tables 4.2.6.8 and 6.1.1.4'
Ca Ca 0.2262 0.3064 'International Tables Vol C Tables 4.2.6.8 and 6.1.1.4'

loop_
_geom_angle_atom_site_label_1
_geom_angle_atom_site_label_2
_geom_angle_atom_site_label_3
_geom_angle
_geom_angle_site_symmetry_1
_geom_angle_site_symmetry_3
N3 Ca1 N3 180.000(1) 3_757 .
N3 Ca1 N1 90.83(5) 3_757 .
N3 Ca1 N1 89.17(5) . .
N3 Ca1 N1 89.17(5) 3_757 3_757
N3 Ca1 N1 90.83(5) . 3_757
N1 Ca1 N1 180.000(1) . 3_757
N3 Ca1 N2 88.53(5) 3_757 3_757
N3 Ca1 N2 91.47(5) . 3_757
N1 Ca1 N2 91.14(5) . 3_757
N1 Ca1 N2 88.86(5) 3_757 3_757
N3 Ca1 N2 91.47(5) 3_757 .
N3 Ca1 N2 88.53(5) . .
N1 Ca1 N2 88.86(5) . .
N1 Ca1 N2 91.14(5) 3_757 .
N2 Ca1 N2 180.0 3_757 .
N3 Ca1 Al1 54.15(4) 3_757 3_757
N3 Ca1 Al1 125.85(4) . 3_757
N1 Ca1 Al1 125.88(4) . 3_757
N1 Ca1 Al1 54.12(4) 3_757 3_757
N2 Ca1 Al1 53.52(4) 3_757 3_757
N2 Ca1 Al1 126.48(4) . 3_757
N3 Ca1 Al1 125.85(4) 3_757 .
N3 Ca1 Al1 54.15(4) . .
N1 Ca1 Al1 54.12(4) . .
N1 Ca1 Al1 125.88(4) 3_757 .
N2 Ca1 Al1 126.48(4) 3_757 .
N2 Ca1 Al1 53.52(4) . .
Al1 Ca1 Al1 180.0 3_757 .
C1 Al1 C21 112.10(9) . .
C1 Al1 C31 112.31(9) . .
C21 Al1 C31 105.76(7) . .
C1 Al1 C11 113.74(9) . .
C21 Al1 C11 105.39(8) . .
C31 Al1 C11 106.95(8) . .
C1 Al1 Ca1 178.96(7) . .
C21 Al1 Ca1 67.67(5) . .
C31 Al1 Ca1 66.92(5) . .
C11 Al1 Ca1 67.26(5) . .
C15 N1 C11 119.78(17) . .
C15 N1 Ca1 119.97(13) . .
C11 N1 Ca1 120.20(12) . .
C25 N2 C21 119.52(17) . .
C25 N2 Ca1 119.74(12) . .
C21 N2 Ca1 120.72(12) . .
C35 N3 C31 120.10(16) . .
C35 N3 Ca1 119.58(12) . .
C31 N3 Ca1 120.30(12) . .
N2 C21 C22 117.44(16) . .
N2 C21 Al1 118.09(13) . .
C22 C21 Al1 124.46(14) . .
N1 C11 C12 117.03(17) . .
N1 C11 Al1 118.36(13) . .
C12 C11 Al1 124.60(15) . .
C33 C32 C31 122.18(18) . .
C33 C32 H32 118.9 . .
C31 C32 H32 118.9 . .
N3 C31 C32 116.92(17) . .
N3 C31 Al1 118.64(13) . .
C32 C31 Al1 124.43(14) . .
N3 C35 C34 124.94(18) . .
N3 C35 H35 117.5 . .
C34 C35 H35 117.5 . .
N2 C25 C24 124.91(18) . .
N2 C25 H25 117.5 . .
C24 C25 H25 117.5 . .
C33 C34 C35 115.77(18) . .
C33 C34 C36 122.58(18) . .
C35 C34 C36 121.64(19) . .
C23 C24 C25 116.50(17) . .
C23 C24 C26 121.56(18) . .
C25 C24 C26 121.92(18) . .
N1 C15 C14 125.2(2) . .
N1 C15 H15 117.4 . .
C14 C15 H15 117.4 . .
C23 C22 C21 122.27(18) . .
C23 C22 H22 118.9 . .
C21 C22 H22 118.9 . .
C24 C26 H26A 109.5 . .
C24 C26 H26B 109.5 . .
H26A C26 H26B 109.5 . .
C24 C26 H26C 109.5 . .
H26A C26 H26C 109.5 . .
H26B C26 H26C 109.5 . .
C13 C12 C11 122.10(19) . .
C13 C12 H12 118.9 . .
C11 C12 H12 118.9 . .
Al1 C1 H1A 109.5 . .
Al1 C1 H1B 109.5 . .
H1A C1 H1B 109.5 . .
Al1 C1 H1C 109.5 . .
H1A C1 H1C 109.5 . .
H1B C1 H1C 109.5 . .
C13 C14 C15 115.8(2) . .
C13 C14 C16 122.4(2) . .
C15 C14 C16 121.8(2) . .
C34 C36 H36A 109.5 . .
C34 C36 H36B 109.5 . .
H36A C36 H36B 109.5 . .
C34 C36 H36C 109.5 . .
H36A C36 H36C 109.5 . .
H36B C36 H36C 109.5 . .
C34 C33 C32 120.08(17) . .
C34 C33 H33 120.0 . .
C32 C33 H33 120.0 . .
C22 C23 C24 119.35(18) . .
C22 C23 H23 120.3 . .
C24 C23 H23 120.3 . .
C14 C13 C12 120.06(18) . .
C14 C13 H13 120.0 . .
C12 C13 H13 120.0 . .
C14 C16 H16A 109.5 . .
C14 C16 H16B 109.5 . .
H16A C16 H16B 109.5 . .
C14 C16 H16C 109.5 . .
H16A C16 H16C 109.5 . .
H16B C16 H16C 109.5 . .

loop_
_geom_bond_atom_site_label_1
_geom_bond_atom_site_label_2
_geom_bond_distance
_geom_bond_site_symmetry_2
Ca1 N3 2.4665(15) 3_757
Ca1 N3 2.4665(15) .
Ca1 N1 2.4814(15) .
Ca1 N1 2.4814(15) 3_757
Ca1 N2 2.4838(16) 3_757
Ca1 N2 2.4838(16) .
Ca1 Al1 3.5959(6) 3_757
Ca1 Al1 3.5959(6) .
Al1 C1 1.970(2) .
Al1 C21 2.0114(19) .
Al1 C31 2.030(2) .
Al1 C11 2.034(2) .
N1 C15 1.354(3) .
N1 C11 1.362(2) .
N2 C25 1.338(2) .
N2 C21 1.362(2) .
N3 C35 1.349(2) .
N3 C31 1.362(2) .
C21 C22 1.407(3) .
C11 C12 1.410(3) .
C32 C33 1.389(3) .
C32 C31 1.397(3) .
C32 H32 0.9500 .
C35 C34 1.380(3) .
C35 H35 0.9500 .
C25 C24 1.385(3) .
C25 H25 0.9500 .
C34 C33 1.375(3) .
C34 C36 1.509(3) .
C24 C23 1.379(3) .
C24 C26 1.498(3) .
C15 C14 1.387(3) .
C15 H15 0.9500 .
C22 C23 1.374(3) .
C22 H22 0.9500 .
C26 H26A 0.9800 .
C26 H26B 0.9800 .
C26 H26C 0.9800 .
C12 C13 1.392(3) .
C12 H12 0.9500 .
C1 H1A 0.9800 .
C1 H1B 0.9800 .
C1 H1C 0.9800 .
C14 C13 1.375(3) .
C14 C16 1.520(3) .
C36 H36A 0.9800 .
C36 H36B 0.9800 .
C36 H36C 0.9800 .
C33 H33 0.9500 .
C23 H23 0.9500 .
C13 H13 0.9500 .
C16 H16A 0.9800 .
C16 H16B 0.9800 .
C16 H16C 0.9800 .

loop_
_geom_torsion_atom_site_label_1
_geom_torsion_atom_site_label_2
_geom_torsion_atom_site_label_3
_geom_torsion_atom_site_label_4
_geom_torsion
_geom_torsion_site_symmetry_1
N3 Ca1 Al1 C1 137(4) 3_757
N3 Ca1 Al1 C1 -43(4) .
N1 Ca1 Al1 C1 -163(4) .
N1 Ca1 Al1 C1 17(4) 3_757
N2 Ca1 Al1 C1 -103(4) 3_757
N2 Ca1 Al1 C1 77(4) .
Al1 Ca1 Al1 C1 29(100) 3_757
N3 Ca1 Al1 C21 60.12(7) 3_757
N3 Ca1 Al1 C21 -119.88(7) .
N1 Ca1 Al1 C21 120.07(7) .
N1 Ca1 Al1 C21 -59.93(7) 3_757
N2 Ca1 Al1 C21 179.78(7) 3_757
N2 Ca1 Al1 C21 -0.22(7) .
Al1 Ca1 Al1 C21 -49(100) 3_757
N3 Ca1 Al1 C31 179.74(7) 3_757
N3 Ca1 Al1 C31 -0.26(7) .
N1 Ca1 Al1 C31 -120.31(8) .
N1 Ca1 Al1 C31 59.69(8) 3_757
N2 Ca1 Al1 C31 -60.60(7) 3_757
N2 Ca1 Al1 C31 119.40(7) .
Al1 Ca1 Al1 C31 71(100) 3_757
N3 Ca1 Al1 C11 -58.78(8) 3_757
N3 Ca1 Al1 C11 121.22(8) .
N1 Ca1 Al1 C11 1.17(7) .
N1 Ca1 Al1 C11 -178.83(7) 3_757
N2 Ca1 Al1 C11 60.89(7) 3_757
N2 Ca1 Al1 C11 -119.11(7) .
Al1 Ca1 Al1 C11 -168(100) 3_757
N3 Ca1 N1 C15 -43.77(16) 3_757
N3 Ca1 N1 C15 136.23(16) .
N1 Ca1 N1 C15 163(100) 3_757
N2 Ca1 N1 C15 44.78(16) 3_757
N2 Ca1 N1 C15 -135.22(16) .
Al1 Ca1 N1 C15 0.80(18) 3_757
Al1 Ca1 N1 C15 -179.20(18) .
N3 Ca1 N1 C11 133.57(14) 3_757
N3 Ca1 N1 C11 -46.43(14) .
N1 Ca1 N1 C11 -20(100) 3_757
N2 Ca1 N1 C11 -137.88(14) 3_757
N2 Ca1 N1 C11 42.12(14) .
Al1 Ca1 N1 C11 178.13(12) 3_757
Al1 Ca1 N1 C11 -1.87(12) .
N3 Ca1 N2 C25 43.10(15) 3_757
N3 Ca1 N2 C25 -136.90(15) .
N1 Ca1 N2 C25 133.90(15) .
N1 Ca1 N2 C25 -46.10(15) 3_757
N2 Ca1 N2 C25 -133(100) 3_757
Al1 Ca1 N2 C25 -1.69(16) 3_757
Al1 Ca1 N2 C25 178.31(16) .
N3 Ca1 N2 C21 -134.87(14) 3_757
N3 Ca1 N2 C21 45.13(14) .
N1 Ca1 N2 C21 -44.07(14) .
N1 Ca1 N2 C21 135.93(14) 3_757
N2 Ca1 N2 C21 49(100) 3_757
Al1 Ca1 N2 C21 -179.66(12) 3_757
Al1 Ca1 N2 C21 0.34(12) .
N3 Ca1 N3 C35 80(100) 3_757
N1 Ca1 N3 C35 -136.63(15) .
N1 Ca1 N3 C35 43.37(15) 3_757
N2 Ca1 N3 C35 -45.51(15) 3_757
N2 Ca1 N3 C35 134.49(15) .
Al1 Ca1 N3 C35 -1.17(17) 3_757
Al1 Ca1 N3 C35 178.83(17) .
N3 Ca1 N3 C31 -99(100) 3_757
N1 Ca1 N3 C31 44.96(14) .
N1 Ca1 N3 C31 -135.04(14) 3_757
N2 Ca1 N3 C31 136.08(14) 3_757
N2 Ca1 N3 C31 -43.92(14) .
Al1 Ca1 N3 C31 -179.58(12) 3_757
Al1 Ca1 N3 C31 0.42(12) .
C25 N2 C21 C22 0.3(3) .
Ca1 N2 C21 C22 178.27(13) .
C25 N2 C21 Al1 -178.53(14) .
Ca1 N2 C21 Al1 -0.56(19) .
C1 Al1 C21 N2 -178.55(14) .
C31 Al1 C21 N2 -55.84(15) .
C11 Al1 C21 N2 57.23(15) .
Ca1 Al1 C21 N2 0.36(12) .
C1 Al1 C21 C22 2.72(19) .
C31 Al1 C21 C22 125.43(16) .
C11 Al1 C21 C22 -121.50(16) .
Ca1 Al1 C21 C22 -178.38(17) .
C15 N1 C11 C12 1.2(3) .
Ca1 N1 C11 C12 -176.11(13) .
C15 N1 C11 Al1 -179.62(15) .
Ca1 N1 C11 Al1 3.04(19) .
C1 Al1 C11 N1 177.72(14) .
C21 Al1 C11 N1 -59.10(16) .
C31 Al1 C11 N1 53.13(16) .
Ca1 Al1 C11 N1 -1.97(12) .
C1 Al1 C11 C12 -3.2(2) .
C21 Al1 C11 C12 119.98(16) .
C31 Al1 C11 C12 -127.78(16) .
Ca1 Al1 C11 C12 177.12(18) .
C35 N3 C31 C32 -0.2(3) .
Ca1 N3 C31 C32 178.16(13) .
C35 N3 C31 Al1 -179.09(14) .
Ca1 N3 C31 Al1 -0.69(19) .
C33 C32 C31 N3 -0.1(3) .
C33 C32 C31 Al1 178.71(15) .
C1 Al1 C31 N3 179.68(14) .
C21 Al1 C31 N3 57.11(16) .
C11 Al1 C31 N3 -54.87(16) .
Ca1 Al1 C31 N3 0.44(12) .
C1 Al1 C31 C32 0.93(19) .
C21 Al1 C31 C32 -121.64(16) .
C11 Al1 C31 C32 126.38(16) .
Ca1 Al1 C31 C32 -178.31(18) .
C31 N3 C35 C34 0.1(3) .
Ca1 N3 C35 C34 -178.35(16) .
C21 N2 C25 C24 0.2(3) .
Ca1 N2 C25 C24 -177.83(15) .
N3 C35 C34 C33 0.4(3) .
N3 C35 C34 C36 179.5(2) .
N2 C25 C24 C23 -0.6(3) .
N2 C25 C24 C26 177.86(19) .
C11 N1 C15 C14 -0.9(3) .
Ca1 N1 C15 C14 176.47(17) .
N2 C21 C22 C23 -0.3(3) .
Al1 C21 C22 C23 178.43(15) .
N1 C11 C12 C13 -0.7(3) .
Al1 C11 C12 C13 -179.75(16) .
N1 C15 C14 C13 -0.1(3) .
N1 C15 C14 C16 178.0(2) .
C35 C34 C33 C32 -0.7(3) .
C36 C34 C33 C32 -179.73(19) .
C31 C32 C33 C34 0.6(3) .
C21 C22 C23 C24 -0.1(3) .
C25 C24 C23 C22 0.6(3) .
C26 C24 C23 C22 -177.91(19) .
C15 C14 C13 C12 0.7(3) .
C16 C14 C13 C12 -177.4(2) .
C11 C12 C13 C14 -0.4(3) .
